data_4332515
loop_
_publ_author_name
'Wang, Hong'
'Wang, Yaorong'
'Chan, Hoi-Shan'
'Xie, Zuowei'

_publ_section_title
;
 Synthesis, Structural Characterization, Reactivity, and Thermal Stability
 of [\h5:\s-Me2C(C5H4)(C2B10H10)]Ti(R)(NMe2)
;
_journal_issue 14
_journal_name_full 'Inorganic Chemistry'
_journal_page_first 5675
_journal_page_last 5683
_journal_paper_doi 10.1021/ic0604664
_journal_volume 45
_journal_year 2006
_chemical_formula_sum 'C18 H38 B10 N2 Ti'
_chemical_formula_weight 438.50
_chemical_name_systematic
; 
 ? 
;
_space_group_IT_number 14
_symmetry_cell_setting monoclinic
_symmetry_space_group_name_Hall '-P 2yn'
_symmetry_space_group_name_H-M 'P 1 21/n 1'
_atom_sites_solution_hydrogens geom
_atom_sites_solution_primary direct
_atom_sites_solution_secondary difmap
_audit_creation_method SHELXL-97
_cell_angle_alpha 90.00
_cell_angle_beta 102.8000(10)
_cell_angle_gamma 90.00
_cell_formula_units_Z 4
_cell_length_a 9.9515(6)
_cell_length_b 12.5586(8)
_cell_length_c 20.7983(12)
_cell_measurement_temperature 293(2)
_cell_volume 2534.7(3)
_computing_cell_refinement 'BRUKER SMART CCD DIFFRACTOMETER'
_computing_data_collection 'BRUKER SMART CCD DIFFRACTOMETER'
_computing_data_reduction 'BRUKER SMART CCD DIFFRACTOMETER'
_computing_molecular_graphics 'SIEMENS SHELXTL'
_computing_publication_material 'SIEMENS SHELXTL'
_computing_structure_refinement 'SHELXL-97 (Sheldrick, 1997)'
_computing_structure_solution 'SHELXS-97 (Sheldrick, 1990)'
_diffrn_ambient_temperature 293(2)
_diffrn_measured_fraction_theta_full 0.996
_diffrn_measured_fraction_theta_max 0.996
_diffrn_measurement_device_type 'BRUKER SMART CCD DIFFRACTOMETER'
_diffrn_measurement_method 'OMEGA SCAN'
_diffrn_radiation_monochromator graphite
_diffrn_radiation_source 'fine-focus sealed tube'
_diffrn_radiation_type MoK\a
_diffrn_radiation_wavelength 0.71073
_diffrn_reflns_av_R_equivalents 0.0810
_diffrn_reflns_av_sigmaI/netI 0.1201
_diffrn_reflns_limit_h_max 13
_diffrn_reflns_limit_h_min -11
_diffrn_reflns_limit_k_max 16
_diffrn_reflns_limit_k_min -16
_diffrn_reflns_limit_l_max 27
_diffrn_reflns_limit_l_min -26
_diffrn_reflns_number 16929
_diffrn_reflns_theta_full 28.00
_diffrn_reflns_theta_max 28.00
_diffrn_reflns_theta_min 1.91
_exptl_absorpt_coefficient_mu 0.347
_exptl_absorpt_correction_T_max 1.0000
_exptl_absorpt_correction_T_min 0.7709
_exptl_absorpt_correction_type SADABS
_exptl_crystal_colour YELLOW
_exptl_crystal_density_diffrn 1.149
_exptl_crystal_density_method 'not measured'
_exptl_crystal_description BLOCK
_exptl_crystal_F_000 928
_exptl_crystal_size_max 0.30
_exptl_crystal_size_mid 0.20
_exptl_crystal_size_min 0.10
_refine_diff_density_max 0.464
_refine_diff_density_min -0.350
_refine_diff_density_rms 0.064
_refine_ls_extinction_method none
_refine_ls_goodness_of_fit_ref 0.911
_refine_ls_hydrogen_treatment riding
_refine_ls_matrix_type full
_refine_ls_number_parameters 280
_refine_ls_number_reflns 6097
_refine_ls_number_restraints 0
_refine_ls_restrained_S_all 0.911
_refine_ls_R_factor_all 0.1380
_refine_ls_R_factor_gt 0.0590
_refine_ls_shift/su_max 0.000
_refine_ls_shift/su_mean 0.000
_refine_ls_structure_factor_coef Fsqd
_refine_ls_weighting_details 'calc w=1/[\s^2^(Fo^2^)+(0.0822P)^2^+0.0000P] where P=(Fo^2^+2Fc^2^)/3'
_refine_ls_weighting_scheme calc
_refine_ls_wR_factor_gt 0.1434
_refine_ls_wR_factor_ref 0.1724
_reflns_number_gt 2995
_reflns_number_total 6097
_reflns_threshold_expression >2sigma(I)
_cod_data_source_file ic0604664sup1.cif
_cod_data_source_block 12
_cod_depositor_comments
;
The following automatic conversions were performed:

'_symmetry_cell_setting' value 'MONOCLINIC' changed to 'monoclinic'
according to /home/saulius/struct/CIF-dictionaries/cif_core.dic
dictionary named 'cif_core.dic' version 2.4.2 from 2011-04-26.

Automatic conversion script
Id: cif_fix_values 1891 2012-01-12 08:04:46Z andrius 
;
_cod_original_sg_symbol_H-M P2(1)/n
_cod_database_code 4332515

loop_
_symmetry_equiv_pos_as_xyz
'x, y, z'
'-x+1/2, y+1/2, -z+1/2'
'-x, -y, -z'
'x-1/2, -y-1/2, z-1/2'

loop_
_atom_site_label
_atom_site_type_symbol
_atom_site_fract_x
_atom_site_fract_y
_atom_site_fract_z
_atom_site_U_iso_or_equiv
_atom_site_adp_type
_atom_site_occupancy
_atom_site_symmetry_multiplicity
_atom_site_calc_flag
_atom_site_refinement_flags
Ti1 Ti 0.45570(6) 0.27675(5) 0.36035(3) 0.03100(18) Uani 1 1 d .
C1 C 0.5110(3) 0.3376(3) 0.20907(15) 0.0314(7) Uani 1 1 d .
C2 C 0.4273(3) 0.2529(2) 0.25091(15) 0.0304(7) Uani 1 1 d .
C11 C 0.5995(3) 0.4262(3) 0.25156(17) 0.0374(8) Uani 1 1 d .
C12 C 0.5496(4) 0.5379(3) 0.22774(19) 0.0565(11) Uani 1 1 d .
H12A H 0.6059 0.5903 0.2547 0.085 Uiso 1 1 calc R
H12B H 0.4554 0.5467 0.2309 0.085 Uiso 1 1 calc R
H12C H 0.5562 0.5467 0.1827 0.085 Uiso 1 1 calc R
C13 C 0.7506(4) 0.4183(4) 0.24758(19) 0.0564(11) Uani 1 1 d .
H13A H 0.8023 0.4737 0.2738 0.085 Uiso 1 1 calc R
H13B H 0.7578 0.4260 0.2025 0.085 Uiso 1 1 calc R
H13C H 0.7866 0.3502 0.2639 0.085 Uiso 1 1 calc R
C14 C 0.5868(3) 0.4140(3) 0.32281(16) 0.0361(8) Uani 1 1 d .
C15 C 0.4877(4) 0.4627(3) 0.35234(17) 0.0401(9) Uani 1 1 d .
H15A H 0.4173 0.5135 0.3308 0.048 Uiso 1 1 calc R
C16 C 0.5170(4) 0.4357(3) 0.41957(18) 0.0492(10) Uani 1 1 d .
H16A H 0.4715 0.4654 0.4528 0.059 Uiso 1 1 calc R
C17 C 0.6319(4) 0.3690(3) 0.43203(18) 0.0521(10) Uani 1 1 d .
H17A H 0.6810 0.3443 0.4756 0.062 Uiso 1 1 calc R
C18 C 0.6766(4) 0.3553(3) 0.37238(17) 0.0448(9) Uani 1 1 d .
H18A H 0.7608 0.3186 0.3676 0.054 Uiso 1 1 calc R
C19 C 0.6733(5) 0.1050(4) 0.4213(2) 0.0735(14) Uani 1 1 d .
H19A H 0.6716 0.0295 0.4285 0.110 Uiso 1 1 calc R
H19B H 0.7036 0.1407 0.4628 0.110 Uiso 1 1 calc R
H19C H 0.7356 0.1207 0.3933 0.110 Uiso 1 1 calc R
C20 C 0.4374(5) 0.0554(3) 0.3830(2) 0.0605(12) Uani 1 1 d .
H20A H 0.4849 -0.0093 0.3987 0.091 Uiso 1 1 calc R
H20B H 0.3922 0.0473 0.3374 0.091 Uiso 1 1 calc R
H20C H 0.3702 0.0706 0.4084 0.091 Uiso 1 1 calc R
C21 C 0.0966(4) 0.3244(3) 0.31768(19) 0.0503(10) Uani 1 1 d .
H21A H 0.0405 0.3165 0.3495 0.076 Uiso 1 1 calc R
H21B H 0.0647 0.2765 0.2815 0.076 Uiso 1 1 calc R
H21C H 0.0906 0.3963 0.3017 0.076 Uiso 1 1 calc R
C22 C 0.2429(4) 0.2990(3) 0.34936(16) 0.0353(8) Uani 1 1 d .
C23 C 0.2447(4) 0.2639(3) 0.47008(17) 0.0467(10) Uani 1 1 d .
C24 C 0.3707(5) 0.2409(4) 0.52524(19) 0.0745(14) Uani 1 1 d .
H24A H 0.4320 0.3009 0.5305 0.112 Uiso 1 1 calc R
H24B H 0.4174 0.1790 0.5142 0.112 Uiso 1 1 calc R
H24C H 0.3418 0.2286 0.5657 0.112 Uiso 1 1 calc R
C25 C 0.1782(5) 0.3685(4) 0.4838(2) 0.0685(13) Uani 1 1 d .
H25A H 0.2458 0.4243 0.4898 0.103 Uiso 1 1 calc R
H25B H 0.1430 0.3613 0.5229 0.103 Uiso 1 1 calc R
H25C H 0.1041 0.3855 0.4471 0.103 Uiso 1 1 calc R
C26 C 0.1442(5) 0.1722(3) 0.4608(2) 0.0669(13) Uani 1 1 d .
H26A H 0.0657 0.1890 0.4263 0.100 Uiso 1 1 calc R
H26B H 0.1148 0.1599 0.5012 0.100 Uiso 1 1 calc R
H26C H 0.1882 0.1093 0.4491 0.100 Uiso 1 1 calc R
N1 N 0.5350(3) 0.1417(2) 0.38973(13) 0.0421(7) Uani 1 1 d .
N2 N 0.2981(3) 0.2760(2) 0.40805(13) 0.0362(6) Uani 1 1 d .
B3 B 0.3365(4) 0.3457(3) 0.19810(19) 0.0367(9) Uani 1 1 d .
H3 H 0.2837 0.4129 0.2158 0.044 Uiso 1 1 calc R
B4 B 0.4177(4) 0.3595(4) 0.13029(18) 0.0412(10) Uani 1 1 d .
H4 H 0.4167 0.4350 0.1033 0.049 Uiso 1 1 calc R
B5 B 0.5635(4) 0.2742(3) 0.14562(18) 0.0388(9) Uani 1 1 d .
H5 H 0.6577 0.2939 0.1287 0.047 Uiso 1 1 calc R
B6 B 0.5678(4) 0.2101(3) 0.22286(18) 0.0360(9) Uani 1 1 d .
H6 H 0.6655 0.1891 0.2568 0.043 Uiso 1 1 calc R
B7 B 0.2763(4) 0.2136(4) 0.19861(19) 0.0439(10) Uani 1 1 d .
H7 H 0.1826 0.1936 0.2159 0.053 Uiso 1 1 calc R
B8 B 0.2686(4) 0.2792(4) 0.1227(2) 0.0479(11) Uani 1 1 d .
H8 H 0.1697 0.3025 0.0906 0.057 Uiso 1 1 calc R
B9 B 0.4101(4) 0.2342(4) 0.0907(2) 0.0447(10) Uani 1 1 d .
H9 H 0.4040 0.2276 0.0374 0.054 Uiso 1 1 calc R
B10 B 0.5044(5) 0.1413(4) 0.14754(19) 0.0457(11) Uani 1 1 d .
H10 H 0.5603 0.0742 0.1317 0.055 Uiso 1 1 calc R
B11 B 0.4213(5) 0.1296(3) 0.21392(19) 0.0430(10) Uani 1 1 d .
H11 H 0.4231 0.0545 0.2413 0.052 Uiso 1 1 calc R
B12 B 0.3215(5) 0.1443(4) 0.1319(2) 0.0493(12) Uani 1 1 d .
H12 H 0.2578 0.0796 0.1054 0.059 Uiso 1 1 calc R

loop_
_atom_site_aniso_label
_atom_site_aniso_U_11
_atom_site_aniso_U_22
_atom_site_aniso_U_33
_atom_site_aniso_U_23
_atom_site_aniso_U_13
_atom_site_aniso_U_12
Ti1 0.0338(3) 0.0339(3) 0.0254(3) -0.0016(3) 0.0069(2) -0.0007(3)
C1 0.0316(18) 0.0360(19) 0.0268(16) 0.0049(14) 0.0072(14) -0.0004(15)
C2 0.0346(18) 0.0276(18) 0.0317(17) -0.0001(13) 0.0131(14) -0.0036(13)
C11 0.0323(19) 0.036(2) 0.044(2) -0.0020(16) 0.0084(16) -0.0074(15)
C12 0.078(3) 0.035(2) 0.058(3) 0.0040(19) 0.020(2) -0.011(2)
C13 0.043(2) 0.070(3) 0.058(3) -0.010(2) 0.0162(19) -0.019(2)
C14 0.0326(19) 0.037(2) 0.0365(19) -0.0045(16) 0.0037(15) -0.0083(15)
C15 0.047(2) 0.0290(19) 0.045(2) -0.0082(16) 0.0114(18) -0.0010(16)
C16 0.059(3) 0.049(2) 0.039(2) -0.0178(18) 0.0111(19) -0.012(2)
C17 0.052(3) 0.067(3) 0.031(2) -0.0048(19) -0.0047(17) -0.017(2)
C18 0.032(2) 0.055(3) 0.044(2) -0.0039(19) -0.0014(16) -0.0030(17)
C19 0.079(3) 0.068(3) 0.067(3) 0.011(2) 0.002(3) 0.024(3)
C20 0.085(3) 0.043(2) 0.054(2) 0.002(2) 0.018(2) 0.003(2)
C21 0.042(2) 0.057(3) 0.051(2) -0.003(2) 0.0097(18) 0.0068(19)
C22 0.040(2) 0.031(2) 0.0354(19) -0.0047(15) 0.0115(16) -0.0016(15)
C23 0.060(3) 0.049(2) 0.039(2) -0.0011(18) 0.0270(19) -0.001(2)
C24 0.079(3) 0.111(4) 0.037(2) 0.009(2) 0.020(2) -0.003(3)
C25 0.087(3) 0.070(3) 0.061(3) -0.014(2) 0.043(3) -0.005(3)
C26 0.084(3) 0.067(3) 0.061(3) -0.005(2) 0.041(2) -0.020(3)
N1 0.052(2) 0.0414(18) 0.0324(16) 0.0015(14) 0.0089(14) 0.0052(15)
N2 0.0426(17) 0.0387(16) 0.0302(15) -0.0037(14) 0.0143(12) -0.0006(14)
B3 0.033(2) 0.041(2) 0.034(2) 0.0023(18) 0.0039(17) 0.0025(18)
B4 0.038(2) 0.054(3) 0.029(2) 0.0075(19) 0.0040(18) 0.004(2)
B5 0.039(2) 0.050(2) 0.0312(19) 0.001(2) 0.0158(17) 0.002(2)
B6 0.043(2) 0.037(2) 0.029(2) 0.0001(17) 0.0090(17) 0.0081(19)
B7 0.039(2) 0.058(3) 0.035(2) -0.012(2) 0.0102(18) -0.015(2)
B8 0.034(2) 0.073(3) 0.034(2) -0.003(2) 0.0009(17) 0.001(2)
B9 0.047(3) 0.058(3) 0.031(2) 0.001(2) 0.0123(18) -0.001(2)
B10 0.059(3) 0.047(3) 0.033(2) -0.005(2) 0.015(2) 0.003(2)
B11 0.064(3) 0.034(2) 0.033(2) -0.0058(18) 0.015(2) -0.006(2)
B12 0.054(3) 0.061(3) 0.034(2) -0.014(2) 0.013(2) -0.016(2)

loop_
_atom_type_symbol
_atom_type_description
_atom_type_scat_dispersion_real
_atom_type_scat_dispersion_imag
_atom_type_scat_source
C C 0.0033 0.0016 'International Tables Vol C Tables 4.2.6.8 and 6.1.1.4'
H H 0.0000 0.0000 'International Tables Vol C Tables 4.2.6.8 and 6.1.1.4'
B B 0.0013 0.0007 'International Tables Vol C Tables 4.2.6.8 and 6.1.1.4'
N N 0.0061 0.0033 'International Tables Vol C Tables 4.2.6.8 and 6.1.1.4'
Ti Ti 0.2776 0.4457 'International Tables Vol C Tables 4.2.6.8 and 6.1.1.4'

loop_
_geom_angle_atom_site_label_1
_geom_angle_atom_site_label_2
_geom_angle_atom_site_label_3
_geom_angle
N1 Ti1 N2 98.52(12)
N1 Ti1 C22 119.23(13)
N2 Ti1 C22 35.37(11)
N1 Ti1 C2 98.95(12)
N2 Ti1 C2 123.72(11)
C22 Ti1 C2 90.56(12)
N1 Ti1 C17 92.16(14)
N2 Ti1 C17 103.99(13)
C22 Ti1 C17 126.80(14)
C2 Ti1 C17 128.19(13)
N1 Ti1 C16 122.97(14)
N2 Ti1 C16 83.52(12)
C22 Ti1 C16 94.70(13)
C2 Ti1 C16 127.00(12)
C17 Ti1 C16 34.57(13)
N1 Ti1 C15 147.63(13)
N2 Ti1 C15 99.76(12)
C22 Ti1 C15 90.51(12)
C2 Ti1 C15 92.79(11)
C17 Ti1 C15 57.54(14)
C16 Ti1 C15 34.62(11)
N1 Ti1 C18 91.59(13)
N2 Ti1 C18 138.40(12)
C22 Ti1 C18 147.76(13)
C2 Ti1 C18 93.89(12)
C17 Ti1 C18 35.01(12)
C16 Ti1 C18 57.70(13)
C15 Ti1 C18 57.40(13)
N1 Ti1 C14 121.76(13)
N2 Ti1 C14 134.23(12)
C22 Ti1 C14 118.56(12)
C2 Ti1 C14 73.82(11)
C17 Ti1 C14 57.73(12)
C16 Ti1 C14 57.56(12)
C15 Ti1 C14 34.47(11)
C18 Ti1 C14 34.50(11)
C11 C1 B6 116.7(3)
C11 C1 B3 117.6(3)
B6 C1 B3 111.7(3)
C11 C1 C2 115.6(2)
B6 C1 C2 60.5(2)
B3 C1 C2 60.4(2)
C11 C1 B4 122.9(3)
B6 C1 B4 113.6(3)
B3 C1 B4 62.8(2)
C2 C1 B4 111.4(3)
C11 C1 B5 122.3(3)
B6 C1 B5 63.1(2)
B3 C1 B5 113.5(3)
C2 C1 B5 111.6(3)
B4 C1 B5 62.2(2)
C1 C2 B3 59.76(19)
C1 C2 B6 59.66(19)
B3 C2 B6 110.4(2)
C1 C2 B7 108.3(2)
B3 C2 B7 61.8(2)
B6 C2 B7 111.0(3)
C1 C2 B11 107.8(2)
B3 C2 B11 111.3(3)
B6 C2 B11 61.1(2)
B7 C2 B11 61.4(2)
C1 C2 Ti1 117.85(19)
B3 C2 Ti1 119.2(2)
B6 C2 Ti1 117.1(2)
B7 C2 Ti1 125.0(2)
B11 C2 Ti1 123.7(2)
C14 C11 C13 109.9(3)
C14 C11 C12 108.4(3)
C13 C11 C12 107.1(3)
C14 C11 C1 108.7(3)
C13 C11 C1 111.2(3)
C12 C11 C1 111.5(3)
C15 C14 C18 107.4(3)
C15 C14 C11 126.6(3)
C18 C14 C11 125.9(3)
C15 C14 Ti1 71.72(19)
C18 C14 Ti1 71.9(2)
C11 C14 Ti1 123.9(2)
C16 C15 C14 108.6(3)
C16 C15 Ti1 72.2(2)
C14 C15 Ti1 73.8(2)
C17 C16 C15 108.1(3)
C17 C16 Ti1 72.2(2)
C15 C16 Ti1 73.19(19)
C16 C17 C18 108.3(3)
C16 C17 Ti1 73.2(2)
C18 C17 Ti1 73.7(2)
C14 C18 C17 107.7(3)
C14 C18 Ti1 73.62(19)
C17 C18 Ti1 71.3(2)
N2 C22 C21 130.6(3)
N2 C22 Ti1 69.52(19)
C21 C22 Ti1 159.8(3)
N2 C23 C26 108.5(3)
N2 C23 C25 108.8(3)
C26 C23 C25 112.2(4)
N2 C23 C24 106.0(3)
C26 C23 C24 111.3(4)
C25 C23 C24 109.9(3)
C20 N1 C19 110.7(3)
C20 N1 Ti1 114.5(2)
C19 N1 Ti1 134.7(3)
C22 N2 C23 133.9(3)
C22 N2 Ti1 75.10(19)
C23 N2 Ti1 150.9(2)
C1 B3 C2 59.81(19)
C1 B3 B7 106.3(3)
C2 B3 B7 59.2(2)
C1 B3 B8 105.6(3)
C2 B3 B8 106.8(3)
B7 B3 B8 59.9(2)
C1 B3 B4 59.0(2)
C2 B3 B4 107.8(3)
B7 B3 B4 108.1(3)
B8 B3 B4 59.8(2)
C1 B4 B9 105.0(3)
C1 B4 B8 105.0(3)
B9 B4 B8 60.3(2)
C1 B4 B5 58.9(2)
B9 B4 B5 59.7(2)
B8 B4 B5 107.9(3)
C1 B4 B3 58.2(2)
B9 B4 B3 107.5(3)
B8 B4 B3 59.8(2)
B5 B4 B3 107.1(3)
C1 B5 B9 105.2(3)
C1 B5 B10 105.1(3)
B9 B5 B10 60.2(2)
C1 B5 B4 58.8(2)
B9 B5 B4 60.0(2)
B10 B5 B4 108.1(3)
C1 B5 B6 58.0(2)
B9 B5 B6 107.4(3)
B10 B5 B6 59.9(2)
B4 B5 B6 106.8(3)
C1 B6 C2 59.82(19)
C1 B6 B11 106.8(3)
C2 B6 B11 59.7(2)
C1 B6 B10 105.6(3)
C2 B6 B10 107.1(3)
B11 B6 B10 60.1(2)
C1 B6 B5 59.0(2)
C2 B6 B5 107.8(3)
B11 B6 B5 108.1(3)
B10 B6 B5 59.6(2)
C2 B7 B11 59.4(2)
C2 B7 B3 58.9(2)
B11 B7 B3 107.4(3)
C2 B7 B8 106.9(3)
B11 B7 B8 108.2(3)
B3 B7 B8 60.3(2)
C2 B7 B12 107.3(3)
B11 B7 B12 60.6(2)
B3 B7 B12 108.1(3)
B8 B7 B12 60.0(2)
B7 B8 B12 60.3(2)
B7 B8 B4 108.4(3)
B12 B8 B4 108.2(3)
B7 B8 B3 59.8(2)
B12 B8 B3 108.0(3)
B4 B8 B3 60.4(2)
B7 B8 B9 107.8(3)
B12 B8 B9 59.7(2)
B4 B8 B9 59.8(2)
B3 B8 B9 107.6(3)
B5 B9 B12 108.7(3)
B5 B9 B4 60.3(2)
B12 B9 B4 108.5(3)
B5 B9 B10 60.1(2)
B12 B9 B10 60.2(2)
B4 B9 B10 108.2(3)
B5 B9 B8 108.1(3)
B12 B9 B8 60.0(3)
B4 B9 B8 59.9(2)
B10 B9 B8 107.8(3)
B11 B10 B5 108.1(3)
B11 B10 B9 107.8(3)
B5 B10 B9 59.7(2)
B11 B10 B12 60.5(2)
B5 B10 B12 107.9(3)
B9 B10 B12 59.7(2)
B11 B10 B6 59.2(2)
B5 B10 B6 60.5(2)
B9 B10 B6 107.5(3)
B12 B10 B6 107.5(3)
C2 B11 B6 59.2(2)
C2 B11 B7 59.2(2)
B6 B11 B7 107.7(3)
C2 B11 B10 107.4(3)
B6 B11 B10 60.8(2)
B7 B11 B10 108.4(3)
C2 B11 B12 106.9(3)
B6 B11 B12 108.5(3)
B7 B11 B12 60.3(2)
B10 B11 B12 60.1(2)
B9 B12 B8 60.3(2)
B9 B12 B10 60.1(2)
B8 B12 B10 107.9(3)
B9 B12 B7 107.8(3)
B8 B12 B7 59.7(2)
B10 B12 B7 107.0(3)
B9 B12 B11 107.3(3)
B8 B12 B11 106.9(3)
B10 B12 B11 59.4(2)
B7 B12 B11 59.2(2)

loop_
_geom_bond_atom_site_label_1
_geom_bond_atom_site_label_2
_geom_bond_distance
Ti1 N1 1.913(3)
Ti1 N2 2.033(3)
Ti1 C22 2.097(3)
Ti1 C2 2.251(3)
Ti1 C17 2.342(4)
Ti1 C16 2.354(4)
Ti1 C15 2.367(3)
Ti1 C18 2.372(4)
Ti1 C14 2.394(3)
C1 C11 1.564(4)
C1 B6 1.702(5)
C1 B3 1.704(5)
C1 C2 1.705(4)
C1 B4 1.717(5)
C1 B5 1.719(5)
C2 B3 1.715(5)
C2 B6 1.716(5)
C2 B7 1.720(5)
C2 B11 1.724(5)
C11 C14 1.523(4)
C11 C13 1.527(5)
C11 C12 1.534(5)
C14 C15 1.411(4)
C14 C18 1.413(5)
C15 C16 1.405(5)
C16 C17 1.395(5)
C17 C18 1.418(5)
C19 N1 1.462(5)
C20 N1 1.441(5)
C21 C22 1.493(5)
C22 N2 1.256(4)
C23 N2 1.508(4)
C23 C26 1.509(5)
C23 C25 1.526(5)
C23 C24 1.528(5)
B3 B7 1.765(6)
B3 B8 1.773(6)
B3 B4 1.782(5)
B4 B9 1.771(6)
B4 B8 1.773(6)
B4 B5 1.775(6)
B5 B9 1.765(6)
B5 B10 1.772(6)
B5 B6 1.789(5)
B6 B11 1.749(6)
B6 B10 1.778(6)
B7 B11 1.759(6)
B7 B8 1.767(6)
B7 B12 1.779(6)
B8 B12 1.772(7)
B8 B9 1.779(6)
B9 B12 1.767(6)
B9 B10 1.774(6)
B10 B11 1.765(5)
B10 B12 1.777(6)
B11 B12 1.784(6)
